data_1008149
loop_
_publ_author_name
'Darriet, J'
'Soubeyroux, J L'
'Touhara, H'
'Tressaud, A'
'Hagenmueller, P'

_publ_section_title
;
Interactions magnetiques intra- et interclusters dans les
pentafluorures Ru F~5~ Et Os F~5~
;
_journal_coden_ASTM MRBUAC
_journal_name_full 'Materials Research Bulletin'
_journal_page_first 315
_journal_page_last 324
_journal_paper_doi 10.1016/0025-5408(82)90079-4
_journal_volume 17
_journal_year 1982
_chemical_formula_structural 'Ru F5'
_chemical_formula_sum 'F5 Ru'
_chemical_name_systematic 'Ruthenium(V) fluoride'
_space_group_IT_number 14
_symmetry_cell_setting monoclinic
_symmetry_Int_Tables_number 14
_symmetry_space_group_name_Hall '-P 2ybc'
_symmetry_space_group_name_H-M 'P 1 21/c 1'
_cell_angle_alpha 90
_cell_angle_beta 99.53
_cell_angle_gamma 90
_cell_formula_units_Z 8
_cell_length_a 5.385
_cell_length_b 9.815
_cell_length_c 12.289
_cell_volume 640.6
_refine_ls_R_factor_all 0.05
_cod_database_code 1008149

loop_
_symmetry_equiv_pos_as_xyz
x,y,z
-x,1/2+y,1/2-z
-x,-y,-z
x,1/2-y,1/2+z

loop_
_atom_site_label
_atom_site_type_symbol
_atom_site_symmetry_multiplicity
_atom_site_Wyckoff_symbol
_atom_site_fract_x
_atom_site_fract_y
_atom_site_fract_z
_atom_site_occupancy
_atom_site_attached_hydrogens
_atom_site_calc_flag
Ru1 Ru5+ 4 e 0.001 0.255 0.002 1. 0 d
Ru2 Ru5+ 4 e 0.3 0.0025 0.199 1. 0 d
F1 F1- 4 e 0.212(1) 0.080(1) 0.046(1) 1. 0 d
F2 F1- 4 e 0.096(1) 0.327(1) 0.127(1) 1. 0 d
F3 F1- 4 e 0.396(1) -0.079(1) 0.318(1) 1. 0 d
F4 F1- 4 e 0.504(1) 0.170(1) 0.258(1) 1. 0 d
F5 F1- 4 e -0.186(1) 0.425(1) -0.049(1) 1. 0 d
F6 F1- 4 e -0.101(1) 0.175(1) -0.138(1) 1. 0 d
F7 F1- 4 e -0.302(1) 0.175(1) 0.052(1) 1. 0 d
F8 F1- 4 e 0.608(1) -0.066(1) 0.154(1) 1. 0 d
F9 F1- 4 e 0.011(1) 0.075(1) 0.254(1) 1. 0 d
F10 F1- 4 e 0.299(1) 0.322(1) -0.066(1) 1. 0 d

loop_
_atom_type_symbol
_atom_type_oxidation_number
Ru5+ 5.000
F1- -1.000
